data_1548483
loop_
_publ_author_name
'Jeffrey A. Boerth'
'Joshua R. Hummel'
'Jonathan A. Ellman'

_publ_section_title
;
 Highly Stereoselective Co(III)-Catalyzed Three-Component C-H Bond
 Addition Cascade
;
_journal_name_full 'Angewandte Chemie International Edition Engl. '
_journal_page_first 12650
_journal_page_last 12654
_journal_paper_doi 10.1002/anie.201603831
_journal_volume 55
_journal_year 2016
_chemical_formula_moiety 'C21 H28 N2 O2'
_chemical_formula_sum 'C21 H28 N2 O2'
_chemical_formula_weight 340.45
_space_group_crystal_system monoclinic
_space_group_IT_number 14
_space_group_name_Hall '-P 2yn'
_space_group_name_H-M_alt 'P 1 21/n 1'
_symmetry_space_group_name_Hall '-P 2yn'
_symmetry_space_group_name_H-M 'P 1 21/n 1'
_atom_sites_solution_hydrogens mixed
_atom_sites_solution_primary direct
_atom_sites_solution_secondary difmap
_cell_angle_alpha 90
_cell_angle_beta 95.0631(16)
_cell_angle_gamma 90
_cell_formula_units_Z 4
_cell_length_a 6.10754(10)
_cell_length_b 15.2412(3)
_cell_length_c 20.5393(4)
_cell_measurement_reflns_used 37159
_cell_measurement_temperature 93(2)
_cell_measurement_theta_max 68.0270
_cell_measurement_theta_min 2.1130
_cell_volume 1904.47(6)
_computing_cell_refinement 'CrysAlisPro 1.171.38.41o (Rigaku OD, 2015)'
_computing_data_collection 'CrysAlisPro 1.171.38.41o (Rigaku OD, 2015)'
_computing_data_reduction 'CrysAlisPro 1.171.38.41o (Rigaku OD, 2015)'
_computing_molecular_graphics
; 
Dolomanov, O.V.; Bourhis, L.J.; Gildea, R.J.; Howard, J.A.K.; Puschmann, H., 
OLEX2: A complete structure solution, refinement and analysis program 
(2009). J. Appl. Cryst., 42, 339-341. 
;
_computing_publication_material 'SHELXL-2013/2 (Sheldrick, 2014)'
_computing_structure_refinement 'SHELXL-2014/7 (Sheldrick, 2014)'
_computing_structure_solution 'SHELXT-2014/5 (Sheldrick, 2014)'
_diffrn_ambient_temperature 93(2)
_diffrn_detector_area_resol_mean 22.2
_diffrn_measured_fraction_theta_full 0.996
_diffrn_measured_fraction_theta_max 0.995
_diffrn_measurement_device_type 'dtrek-CrysAlisPro-abstract goniometer imported rigaku-d*trek images'
_diffrn_measurement_method '\w scans'
_diffrn_radiation_type CuK\a
_diffrn_radiation_wavelength 1.54184
_diffrn_reflns_av_R_equivalents 0.0488
_diffrn_reflns_av_unetI/netI 0.0126
_diffrn_reflns_Laue_measured_fraction_full 0.996
_diffrn_reflns_Laue_measured_fraction_max 0.995
_diffrn_reflns_limit_h_max 7
_diffrn_reflns_limit_h_min -7
_diffrn_reflns_limit_k_max 17
_diffrn_reflns_limit_k_min -18
_diffrn_reflns_limit_l_max 24
_diffrn_reflns_limit_l_min -24
_diffrn_reflns_number 69423
_diffrn_reflns_point_group_measured_fraction_full 0.996
_diffrn_reflns_point_group_measured_fraction_max 0.995
_diffrn_reflns_theta_full 67.684
_diffrn_reflns_theta_max 68.254
_diffrn_reflns_theta_min 3.616
_diffrn_source 'fine-focus sealed X-ray tube'
_exptl_absorpt_coefficient_mu 0.601
_exptl_absorpt_correction_T_max 1.00000
_exptl_absorpt_correction_T_min 0.55716
_exptl_absorpt_correction_type multi-scan
_exptl_absorpt_process_details
; 
CrysAlisPro 1.171.38.41o (Rigaku Oxford Diffraction, 2015) 
Empirical absorption correction using spherical harmonics, 
 implemented in SCALE3 ABSPACK scaling algorithm. 
;
_exptl_crystal_colour Colorless
_exptl_crystal_density_diffrn 1.187
_exptl_crystal_density_method 'not measured'
_exptl_crystal_description Plate
_exptl_crystal_F_000 736
_exptl_crystal_size_max 0.200
_exptl_crystal_size_mid 0.200
_exptl_crystal_size_min 0.120
_refine_diff_density_max 0.197
_refine_diff_density_min -0.167
_refine_diff_density_rms 0.029
_refine_ls_extinction_coef .
_refine_ls_extinction_method none
_refine_ls_goodness_of_fit_ref 1.020
_refine_ls_hydrogen_treatment mixed
_refine_ls_matrix_type full
_refine_ls_number_parameters 231
_refine_ls_number_reflns 3477
_refine_ls_number_restraints 0
_refine_ls_restrained_S_all 1.020
_refine_ls_R_factor_all 0.0361
_refine_ls_R_factor_gt 0.0343
_refine_ls_shift/su_max 0.001
_refine_ls_shift/su_mean 0.000
_refine_ls_structure_factor_coef Fsqd
_refine_ls_weighting_details 'w=1/[\s^2^(Fo^2^)+(0.0404P)^2^+0.5321P] where P=(Fo^2^+2Fc^2^)/3'
_refine_ls_weighting_scheme calc
_refine_ls_wR_factor_gt 0.0853
_refine_ls_wR_factor_ref 0.0869
_reflns_Friedel_coverage 0.000
_reflns_Friedel_fraction_full .
_reflns_Friedel_fraction_max .
_reflns_number_gt 3276
_reflns_number_total 3477
_reflns_threshold_expression 'I > 2\s(I)'
_cod_data_source_file NIHMS805418-supplement-Product_4q_CIF_File.cif
_cod_data_source_block 007-16005
_cod_database_code 1548483
_shelx_space_group_comment
; 
The symmetry employed for this shelxl refinement is uniquely defined 
by the following loop, which should always be used as a source of 
symmetry information in preference to the above space-group names. 
They are only intended as comments. 
;
_shelx_estimated_absorpt_t_min 0.889
_shelx_estimated_absorpt_t_max 0.931

loop_
_space_group_symop_operation_xyz
'x, y, z'
'-x+1/2, y+1/2, -z+1/2'
'-x, -y, -z'
'x-1/2, -y-1/2, z-1/2'

loop_
_atom_site_label
_atom_site_type_symbol
_atom_site_fract_x
_atom_site_fract_y
_atom_site_fract_z
_atom_site_U_iso_or_equiv
_atom_site_adp_type
_atom_site_occupancy
_atom_site_site_symmetry_order
_atom_site_calc_flag
_atom_site_refinement_flags_posn
_atom_site_refinement_flags_adp
_atom_site_refinement_flags_occupancy
_atom_site_disorder_assembly
_atom_site_disorder_group
O1 O 0.64128(12) 0.71310(5) 0.25720(4) 0.03145(18) Uani 1 1 d . . . . .
H1 H 0.732(3) 0.7565(11) 0.2412(8) 0.062(4) Uiso 1 1 d . . . . .
O2 O 0.64416(13) 0.63906(6) 0.11125(4) 0.0381(2) Uani 1 1 d . . . . .
N1 N 0.38791(14) 0.36968(6) 0.26274(4) 0.0298(2) Uani 1 1 d . . . . .
N2 N 0.57560(15) 0.33577(6) 0.29363(5) 0.0332(2) Uani 1 1 d . . . . .
C1 C 0.74852(17) 0.62969(7) 0.25288(5) 0.0276(2) Uani 1 1 d . . . . .
H1A H 0.8822 0.6379 0.2287 0.033 Uiso 1 1 calc R U . . .
C2 C 0.58817(16) 0.56979(7) 0.21240(5) 0.0278(2) Uani 1 1 d . . . . .
H2 H 0.4576 0.5590 0.2374 0.033 Uiso 1 1 calc R U . . .
C3 C 0.51148(17) 0.61586(7) 0.14845(5) 0.0296(2) Uani 1 1 d . . . . .
C4 C 0.26883(18) 0.62920(8) 0.13396(5) 0.0338(3) Uani 1 1 d . . . . .
H4A H 0.2203 0.6754 0.1634 0.041 Uiso 1 1 calc R U . . .
H4B H 0.1925 0.5742 0.1441 0.041 Uiso 1 1 calc R U . . .
C5 C 0.1981(2) 0.65500(9) 0.06407(6) 0.0421(3) Uani 1 1 d . . . . .
H5A H 0.2266 0.6063 0.0348 0.063 Uiso 1 1 calc R U . . .
H5B H 0.2813 0.7067 0.0522 0.063 Uiso 1 1 calc R U . . .
H5C H 0.0407 0.6687 0.0599 0.063 Uiso 1 1 calc R U . . .
C6 C 0.68860(17) 0.48042(7) 0.19554(5) 0.0302(2) Uani 1 1 d . . . . .
H6A H 0.8108 0.4898 0.1677 0.036 Uiso 1 1 calc R U . . .
H6B H 0.7486 0.4509 0.2362 0.036 Uiso 1 1 calc R U . . .
C7 C 0.51545(17) 0.42299(7) 0.16000(5) 0.0295(2) Uani 1 1 d . . . . .
C8 C 0.48850(19) 0.42195(7) 0.09194(5) 0.0347(3) Uani 1 1 d . . . . .
H8 H 0.5946 0.4503 0.0681 0.042 Uiso 1 1 calc R U . . .
C9 C 0.3111(2) 0.38060(8) 0.05800(6) 0.0377(3) Uani 1 1 d . . . . .
H9 H 0.2969 0.3805 0.0116 0.045 Uiso 1 1 calc R U . . .
C10 C 0.15471(19) 0.33941(7) 0.09218(6) 0.0365(3) Uani 1 1 d . . . . .
H10 H 0.0291 0.3136 0.0692 0.044 Uiso 1 1 calc R U . . .
C11 C 0.18138(18) 0.33588(7) 0.15987(6) 0.0324(2) Uani 1 1 d . . . . .
H11 H 0.0772 0.3058 0.1834 0.039 Uiso 1 1 calc R U . . .
C12 C 0.36160(17) 0.37660(7) 0.19293(5) 0.0291(2) Uani 1 1 d . . . . .
C13 C 0.2412(2) 0.38941(8) 0.30588(6) 0.0387(3) Uani 1 1 d . . . . .
H13 H 0.0983 0.4130 0.2957 0.046 Uiso 1 1 calc R U . . .
C14 C 0.3355(2) 0.36927(8) 0.36683(6) 0.0429(3) Uani 1 1 d . . . . .
H14 H 0.2738 0.3764 0.4074 0.052 Uiso 1 1 calc R U . . .
C15 C 0.5415(2) 0.33600(7) 0.35658(6) 0.0374(3) Uani 1 1 d . . . . .
H15 H 0.6452 0.3159 0.3905 0.045 Uiso 1 1 calc R U . . .
C16 C 0.82123(16) 0.59549(7) 0.32145(5) 0.0280(2) Uani 1 1 d . . . . .
H16 H 0.8774 0.5344 0.3167 0.034 Uiso 1 1 calc R U . . .
C17 C 0.63377(17) 0.59137(8) 0.36613(5) 0.0334(2) Uani 1 1 d . . . . .
H17A H 0.5682 0.6505 0.3693 0.040 Uiso 1 1 calc R U . . .
H17B H 0.5180 0.5513 0.3468 0.040 Uiso 1 1 calc R U . . .
C18 C 0.71367(19) 0.55921(8) 0.43451(6) 0.0385(3) Uani 1 1 d . . . . .
H18A H 0.5905 0.5615 0.4628 0.046 Uiso 1 1 calc R U . . .
H18B H 0.7616 0.4973 0.4320 0.046 Uiso 1 1 calc R U . . .
C19 C 0.90322(19) 0.61433(8) 0.46495(5) 0.0368(3) Uani 1 1 d . . . . .
H19A H 0.9571 0.5891 0.5078 0.044 Uiso 1 1 calc R U . . .
H19B H 0.8508 0.6747 0.4724 0.044 Uiso 1 1 calc R U . . .
C20 C 1.09074(18) 0.61762(8) 0.42100(5) 0.0343(3) Uani 1 1 d . . . . .
H20A H 1.1543 0.5582 0.4175 0.041 Uiso 1 1 calc R U . . .
H20B H 1.2077 0.6570 0.4406 0.041 Uiso 1 1 calc R U . . .
C21 C 1.01054(17) 0.65073(7) 0.35311(5) 0.0323(2) Uani 1 1 d . . . . .
H21A H 1.1340 0.6495 0.3250 0.039 Uiso 1 1 calc R U . . .
H21B H 0.9614 0.7124 0.3563 0.039 Uiso 1 1 calc R U . . .

loop_
_atom_site_aniso_label
_atom_site_aniso_U_11
_atom_site_aniso_U_22
_atom_site_aniso_U_33
_atom_site_aniso_U_23
_atom_site_aniso_U_13
_atom_site_aniso_U_12
O1 0.0323(4) 0.0252(4) 0.0376(4) 0.0020(3) 0.0072(3) 0.0025(3)
O2 0.0353(4) 0.0452(5) 0.0344(4) 0.0053(3) 0.0065(3) -0.0052(4)
N1 0.0312(5) 0.0262(4) 0.0323(5) 0.0001(4) 0.0048(4) 0.0033(4)
N2 0.0347(5) 0.0301(5) 0.0344(5) 0.0009(4) 0.0015(4) 0.0047(4)
C1 0.0261(5) 0.0254(5) 0.0318(5) 0.0003(4) 0.0065(4) 0.0014(4)
C2 0.0258(5) 0.0281(5) 0.0302(5) 0.0008(4) 0.0059(4) -0.0003(4)
C3 0.0316(5) 0.0269(5) 0.0307(5) -0.0021(4) 0.0052(4) -0.0020(4)
C4 0.0311(6) 0.0357(6) 0.0346(6) 0.0015(5) 0.0035(4) 0.0019(5)
C5 0.0389(6) 0.0499(7) 0.0365(6) 0.0008(5) -0.0012(5) 0.0062(5)
C6 0.0282(5) 0.0290(5) 0.0337(5) -0.0017(4) 0.0047(4) 0.0006(4)
C7 0.0295(5) 0.0252(5) 0.0341(6) -0.0019(4) 0.0038(4) 0.0032(4)
C8 0.0384(6) 0.0322(6) 0.0342(6) -0.0007(4) 0.0067(5) -0.0023(5)
C9 0.0453(7) 0.0352(6) 0.0321(6) -0.0013(5) 0.0005(5) -0.0018(5)
C10 0.0366(6) 0.0315(6) 0.0401(6) -0.0014(5) -0.0033(5) -0.0022(5)
C11 0.0308(5) 0.0267(5) 0.0401(6) 0.0004(4) 0.0047(4) 0.0001(4)
C12 0.0309(5) 0.0246(5) 0.0319(6) -0.0008(4) 0.0039(4) 0.0046(4)
C13 0.0407(6) 0.0365(6) 0.0407(6) 0.0013(5) 0.0129(5) 0.0085(5)
C14 0.0558(8) 0.0394(7) 0.0355(6) 0.0008(5) 0.0148(5) 0.0059(6)
C15 0.0491(7) 0.0306(6) 0.0321(6) 0.0015(4) 0.0022(5) 0.0012(5)
C16 0.0268(5) 0.0248(5) 0.0326(5) -0.0001(4) 0.0037(4) 0.0016(4)
C17 0.0281(5) 0.0388(6) 0.0335(6) 0.0057(5) 0.0040(4) -0.0005(5)
C18 0.0324(6) 0.0475(7) 0.0361(6) 0.0098(5) 0.0055(5) 0.0006(5)
C19 0.0386(6) 0.0414(6) 0.0304(6) 0.0010(5) 0.0022(5) 0.0071(5)
C20 0.0308(6) 0.0354(6) 0.0363(6) -0.0017(5) -0.0001(5) -0.0005(5)
C21 0.0292(5) 0.0339(6) 0.0342(6) -0.0006(5) 0.0043(4) -0.0029(4)

loop_
_atom_type_symbol
_atom_type_description
_atom_type_scat_dispersion_real
_atom_type_scat_dispersion_imag
_atom_type_scat_source
C C 0.0181 0.0091 'International Tables Vol C Tables 4.2.6.8 and 6.1.1.4'
H H 0.0000 0.0000 'International Tables Vol C Tables 4.2.6.8 and 6.1.1.4'
N N 0.0311 0.0180 'International Tables Vol C Tables 4.2.6.8 and 6.1.1.4'
O O 0.0492 0.0322 'International Tables Vol C Tables 4.2.6.8 and 6.1.1.4'

loop_
_geom_angle_atom_site_label_1
_geom_angle_atom_site_label_2
_geom_angle_atom_site_label_3
_geom_angle
_geom_angle_site_symmetry_1
_geom_angle_site_symmetry_3
C1 O1 H1 108.3(10) . .
C13 N1 N2 111.05(9) . .
C13 N1 C12 128.23(9) . .
N2 N1 C12 120.65(8) . .
C15 N2 N1 104.76(9) . .
O1 C1 C2 106.75(8) . .
O1 C1 C16 109.97(8) . .
C2 C1 C16 114.63(8) . .
O1 C1 H1A 108.4 . .
C2 C1 H1A 108.4 . .
C16 C1 H1A 108.4 . .
C3 C2 C1 109.05(8) . .
C3 C2 C6 108.08(8) . .
C1 C2 C6 113.58(8) . .
C3 C2 H2 108.7 . .
C1 C2 H2 108.7 . .
C6 C2 H2 108.7 . .
O2 C3 C4 122.57(10) . .
O2 C3 C2 120.29(9) . .
C4 C3 C2 117.14(9) . .
C3 C4 C5 114.69(9) . .
C3 C4 H4A 108.6 . .
C5 C4 H4A 108.6 . .
C3 C4 H4B 108.6 . .
C5 C4 H4B 108.6 . .
H4A C4 H4B 107.6 . .
C4 C5 H5A 109.5 . .
C4 C5 H5B 109.5 . .
H5A C5 H5B 109.5 . .
C4 C5 H5C 109.5 . .
H5A C5 H5C 109.5 . .
H5B C5 H5C 109.5 . .
C7 C6 C2 110.14(8) . .
C7 C6 H6A 109.6 . .
C2 C6 H6A 109.6 . .
C7 C6 H6B 109.6 . .
C2 C6 H6B 109.6 . .
H6A C6 H6B 108.1 . .
C8 C7 C12 117.07(10) . .
C8 C7 C6 120.48(10) . .
C12 C7 C6 122.09(10) . .
C9 C8 C7 121.82(11) . .
C9 C8 H8 119.1 . .
C7 C8 H8 119.1 . .
C10 C9 C8 119.63(11) . .
C10 C9 H9 120.2 . .
C8 C9 H9 120.2 . .
C9 C10 C11 120.05(11) . .
C9 C10 H10 120.0 . .
C11 C10 H10 120.0 . .
C10 C11 C12 119.42(10) . .
C10 C11 H11 120.3 . .
C12 C11 H11 120.3 . .
C11 C12 C7 121.85(10) . .
C11 C12 N1 118.09(10) . .
C7 C12 N1 120.06(9) . .
N1 C13 C14 107.53(11) . .
N1 C13 H13 126.2 . .
C14 C13 H13 126.2 . .
C13 C14 C15 104.91(10) . .
C13 C14 H14 127.5 . .
C15 C14 H14 127.5 . .
N2 C15 C14 111.75(11) . .
N2 C15 H15 124.1 . .
C14 C15 H15 124.1 . .
C21 C16 C1 110.56(8) . .
C21 C16 C17 110.21(9) . .
C1 C16 C17 113.21(8) . .
C21 C16 H16 107.5 . .
C1 C16 H16 107.5 . .
C17 C16 H16 107.5 . .
C18 C17 C16 111.69(9) . .
C18 C17 H17A 109.3 . .
C16 C17 H17A 109.3 . .
C18 C17 H17B 109.3 . .
C16 C17 H17B 109.3 . .
H17A C17 H17B 107.9 . .
C19 C18 C17 111.78(9) . .
C19 C18 H18A 109.3 . .
C17 C18 H18A 109.3 . .
C19 C18 H18B 109.3 . .
C17 C18 H18B 109.3 . .
H18A C18 H18B 107.9 . .
C18 C19 C20 111.13(9) . .
C18 C19 H19A 109.4 . .
C20 C19 H19A 109.4 . .
C18 C19 H19B 109.4 . .
C20 C19 H19B 109.4 . .
H19A C19 H19B 108.0 . .
C19 C20 C21 110.88(9) . .
C19 C20 H20A 109.5 . .
C21 C20 H20A 109.5 . .
C19 C20 H20B 109.5 . .
C21 C20 H20B 109.5 . .
H20A C20 H20B 108.1 . .
C20 C21 C16 112.16(9) . .
C20 C21 H21A 109.2 . .
C16 C21 H21A 109.2 . .
C20 C21 H21B 109.2 . .
C16 C21 H21B 109.2 . .
H21A C21 H21B 107.9 . .

loop_
_geom_bond_atom_site_label_1
_geom_bond_atom_site_label_2
_geom_bond_distance
_geom_bond_site_symmetry_2
O1 C1 1.4364(12) .
O1 H1 0.942(18) .
O2 C3 1.2144(13) .
N1 C13 1.3486(14) .
N1 N2 1.3622(12) .
N1 C12 1.4325(14) .
N2 C15 1.3276(15) .
C1 C2 1.5297(14) .
C1 C16 1.5304(14) .
C1 H1A 1.0000 .
C2 C3 1.5262(14) .
C2 C6 1.5456(14) .
C2 H2 1.0000 .
C3 C4 1.4995(15) .
C4 C5 1.5140(16) .
C4 H4A 0.9900 .
C4 H4B 0.9900 .
C5 H5A 0.9800 .
C5 H5B 0.9800 .
C5 H5C 0.9800 .
C6 C7 1.5104(14) .
C6 H6A 0.9900 .
C6 H6B 0.9900 .
C7 C8 1.3932(15) .
C7 C12 1.3973(15) .
C8 C9 1.3871(16) .
C8 H8 0.9500 .
C9 C10 1.3847(17) .
C9 H9 0.9500 .
C10 C11 1.3865(16) .
C10 H10 0.9500 .
C11 C12 1.3878(15) .
C11 H11 0.9500 .
C13 C14 1.3659(18) .
C13 H13 0.9500 .
C14 C15 1.3896(18) .
C14 H14 0.9500 .
C15 H15 0.9500 .
C16 C21 1.5283(14) .
C16 C17 1.5304(14) .
C16 H16 1.0000 .
C17 C18 1.5265(15) .
C17 H17A 0.9900 .
C17 H17B 0.9900 .
C18 C19 1.5195(17) .
C18 H18A 0.9900 .
C18 H18B 0.9900 .
C19 C20 1.5204(16) .
C19 H19A 0.9900 .
C19 H19B 0.9900 .
C20 C21 1.5226(15) .
C20 H20A 0.9900 .
C20 H20B 0.9900 .
C21 H21A 0.9900 .
C21 H21B 0.9900 .

loop_
_geom_hbond_atom_site_label_D
_geom_hbond_atom_site_label_H
_geom_hbond_atom_site_label_A
_geom_hbond_distance_DH
_geom_hbond_distance_HA
_geom_hbond_distance_DA
_geom_hbond_angle_DHA
_geom_hbond_site_symmetry_A
O1 H1 N2 0.942(18) 1.869(18) 2.8096(12) 175.6(15) 2_655

loop_
_geom_torsion_atom_site_label_1
_geom_torsion_atom_site_label_2
_geom_torsion_atom_site_label_3
_geom_torsion_atom_site_label_4
_geom_torsion
_geom_torsion_site_symmetry_1
_geom_torsion_site_symmetry_2
_geom_torsion_site_symmetry_3
_geom_torsion_site_symmetry_4
C13 N1 N2 C15 -0.62(12) . . . .
C12 N1 N2 C15 -177.72(9) . . . .
O1 C1 C2 C3 52.17(10) . . . .
C16 C1 C2 C3 174.20(8) . . . .
O1 C1 C2 C6 172.77(8) . . . .
C16 C1 C2 C6 -65.21(11) . . . .
C1 C2 C3 O2 58.44(13) . . . .
C6 C2 C3 O2 -65.47(12) . . . .
C1 C2 C3 C4 -122.51(10) . . . .
C6 C2 C3 C4 113.57(10) . . . .
O2 C3 C4 C5 12.83(16) . . . .
C2 C3 C4 C5 -166.19(10) . . . .
C3 C2 C6 C7 -63.02(11) . . . .
C1 C2 C6 C7 175.84(9) . . . .
C2 C6 C7 C8 93.27(11) . . . .
C2 C6 C7 C12 -79.67(12) . . . .
C12 C7 C8 C9 3.18(16) . . . .
C6 C7 C8 C9 -170.10(10) . . . .
C7 C8 C9 C10 0.36(17) . . . .
C8 C9 C10 C11 -3.16(17) . . . .
C9 C10 C11 C12 2.28(16) . . . .
C10 C11 C12 C7 1.43(16) . . . .
C10 C11 C12 N1 -178.27(9) . . . .
C8 C7 C12 C11 -4.09(15) . . . .
C6 C7 C12 C11 169.08(10) . . . .
C8 C7 C12 N1 175.60(9) . . . .
C6 C7 C12 N1 -11.23(15) . . . .
C13 N1 C12 C11 -53.26(15) . . . .
N2 N1 C12 C11 123.30(10) . . . .
C13 N1 C12 C7 127.04(12) . . . .
N2 N1 C12 C7 -56.41(13) . . . .
N2 N1 C13 C14 0.92(13) . . . .
C12 N1 C13 C14 177.74(10) . . . .
N1 C13 C14 C15 -0.82(14) . . . .
N1 N2 C15 C14 0.08(13) . . . .
C13 C14 C15 N2 0.46(14) . . . .
O1 C1 C16 C21 -69.95(10) . . . .
C2 C1 C16 C21 169.79(8) . . . .
O1 C1 C16 C17 54.26(11) . . . .
C2 C1 C16 C17 -66.00(12) . . . .
C21 C16 C17 C18 -54.16(12) . . . .
C1 C16 C17 C18 -178.55(9) . . . .
C16 C17 C18 C19 54.89(13) . . . .
C17 C18 C19 C20 -55.21(13) . . . .
C18 C19 C20 C21 55.48(13) . . . .
C19 C20 C21 C16 -56.21(12) . . . .
C1 C16 C21 C20 -178.87(9) . . . .
C17 C16 C21 C20 55.22(12) . . . .
